data_7710220
loop_
_publ_author_name
'Gildenast, Hans'
'Gruszien, Lukas'
'Friedt, Felix'
'Englert, Ulli'

_publ_section_title
;
 Phosphorus or nitrogen -- the first phosphatriptycene in coordination
 polymer chemistry
;
_journal_name_full 'Dalton Transactions'
_journal_paper_doi 10.1039/D2DT00728B
_journal_year 2022
_chemical_formula_moiety 'C29 H20 N P Si, 0.5(C4 H8 O2)'
_chemical_formula_sum 'C31 H24 N O P Si'
_chemical_formula_weight 485.57
_chemical_name_common 4ea
_space_group_crystal_system monoclinic
_space_group_IT_number 14
_space_group_name_Hall '-P 2yn'
_space_group_name_H-M_alt 'P 1 21/n 1'
_atom_sites_solution_hydrogens geom
_atom_sites_solution_primary dual
_audit_creation_method SHELXL-2018/3
_audit_update_record
;
2022-04-13 deposited with the CCDC.	2022-05-03 downloaded from the CCDC.
;
_cell_angle_alpha 90
_cell_angle_beta 90.065(3)
_cell_angle_gamma 90
_cell_formula_units_Z 4
_cell_length_a 7.9479(3)
_cell_length_b 21.8833(8)
_cell_length_c 14.4641(5)
_cell_measurement_reflns_used 30123
_cell_measurement_temperature 100(2)
_cell_measurement_theta_max 70.48
_cell_measurement_theta_min 4.04
_cell_volume 2515.69(16)
_computing_cell_refinement
;
X-Area Recipe 1.33.0.0 (STOE, 2015)
;
_computing_data_collection
;
X-Area Pilatus3_SV 1.31.131.0 (STOE, 2017)
;
_computing_data_reduction
;
X-Area Integrate 1.71.0.0 (STOE, 2016)
X-Area LANA 1.71.4.0 (STOE, 2017)
;
_computing_molecular_graphics 'PLATON (Spek, 2009)'
_computing_publication_material SHELXL2018
_computing_structure_refinement 'SHELXL-2018/3 (Sheldrick, 2018)'
_computing_structure_solution 'SHELXT 2018/2 (Sheldrick, 2018)'
_diffrn_ambient_temperature 100(2)
_diffrn_measured_fraction_theta_full 0.963
_diffrn_measured_fraction_theta_max 0.950
_diffrn_measurement_device_type 'STOE STADIVARI'
_diffrn_measurement_method 'rotation method, \w scans'
_diffrn_radiation_monochromator multilayer-optics
_diffrn_radiation_source microsource
_diffrn_radiation_type CuK\a
_diffrn_radiation_wavelength 1.54186
_diffrn_reflns_av_R_equivalents 0.0510
_diffrn_reflns_av_unetI/netI 0.0436
_diffrn_reflns_Laue_measured_fraction_full 0.963
_diffrn_reflns_Laue_measured_fraction_max 0.950
_diffrn_reflns_limit_h_max 8
_diffrn_reflns_limit_h_min -9
_diffrn_reflns_limit_k_max 26
_diffrn_reflns_limit_k_min -25
_diffrn_reflns_limit_l_max 17
_diffrn_reflns_limit_l_min -10
_diffrn_reflns_number 23998
_diffrn_reflns_point_group_measured_fraction_full 0.963
_diffrn_reflns_point_group_measured_fraction_max 0.950
_diffrn_reflns_theta_full 67.686
_diffrn_reflns_theta_max 69.994
_diffrn_reflns_theta_min 5.069
_exptl_absorpt_coefficient_mu 1.611
_exptl_absorpt_correction_T_max 1.0000
_exptl_absorpt_correction_T_min 0.4077
_exptl_absorpt_process_details
;
STOE LANA, absorption correction by scaling of reflection intensities.
J. Koziskova, F. Hahn, J. Richter, J. Kozisek, "Comparison of different
absorption corrections on the model structure of tetrakis(\m~2~-acetato)-
diaqua-di-copper(II)", Acta Chimica Slovaca, vol. 9, no. 2, 2016, pp. 136 - 140.
;
_exptl_crystal_colour colourless
_exptl_crystal_density_diffrn 1.282
_exptl_crystal_description plate
_exptl_crystal_F_000 1016
_exptl_crystal_size_max 0.200
_exptl_crystal_size_mid 0.100
_exptl_crystal_size_min 0.030
_refine_diff_density_max 0.380
_refine_diff_density_min -0.380
_refine_diff_density_rms 0.065
_refine_ls_extinction_method none
_refine_ls_goodness_of_fit_ref 0.995
_refine_ls_hydrogen_treatment constr
_refine_ls_matrix_type full
_refine_ls_number_parameters 347
_refine_ls_number_reflns 4530
_refine_ls_number_restraints 41
_refine_ls_restrained_S_all 1.000
_refine_ls_R_factor_all 0.0617
_refine_ls_R_factor_gt 0.0457
_refine_ls_shift/su_max 0.001
_refine_ls_shift/su_mean 0.000
_refine_ls_structure_factor_coef Fsqd
_refine_ls_weighting_details 'w=1/[\s^2^(Fo^2^)+(0.0866P)^2^] where P=(Fo^2^+2Fc^2^)/3'
_refine_ls_weighting_scheme calc
_refine_ls_wR_factor_gt 0.1159
_refine_ls_wR_factor_ref 0.1244
_reflns_Friedel_coverage 0.000
_reflns_number_gt 3649
_reflns_number_total 4530
_reflns_threshold_expression 'I > 2\s(I)'
_cod_data_source_file d2dt00728b2.cif
_cod_data_source_block 4ea
_cod_original_sg_symbol_H-M 'P 21/n'
_cod_database_code 7710220
_shelx_shelxl_version_number 2018/3
_shelx_space_group_comment
;
The symmetry employed for this shelxl refinement is uniquely defined
by the following loop, which should always be used as a source of
symmetry information in preference to the above space-group names.
They are only intended as comments.
;
_shelx_estimated_absorpt_t_min 0.739
_shelx_estimated_absorpt_t_max 0.953

loop_
_space_group_symop_operation_xyz
'x, y, z'
'-x+1/2, y+1/2, -z+1/2'
'-x, -y, -z'
'x-1/2, -y-1/2, z-1/2'

loop_
_atom_site_label
_atom_site_type_symbol
_atom_site_fract_x
_atom_site_fract_y
_atom_site_fract_z
_atom_site_U_iso_or_equiv
_atom_site_adp_type
_atom_site_occupancy
_atom_site_site_symmetry_order
_atom_site_calc_flag
_atom_site_refinement_flags_posn
_atom_site_refinement_flags_adp
_atom_site_refinement_flags_occupancy
_atom_site_disorder_assembly
_atom_site_disorder_group
P1 P 0.74877(8) 0.80140(3) 0.33334(5) 0.01853(17) Uani 1 1 d . . . . .
Si1 Si 0.46489(9) 0.70267(3) 0.33796(6) 0.01627(17) Uani 1 1 d . . . . .
N1 N -0.3443(3) 0.41407(12) 0.3501(2) 0.0301(6) Uani 1 1 d . . . . .
C1 C 0.7377(4) 0.74536(12) 0.2383(2) 0.0187(6) Uani 1 1 d . . . . .
C2 C 0.8558(3) 0.74842(13) 0.1675(2) 0.0240(6) Uani 1 1 d . . . . .
H2 H 0.938394 0.779804 0.167466 0.029 Uiso 1 1 calc R U . . .
C3 C 0.8525(4) 0.70539(14) 0.0968(2) 0.0288(7) Uani 1 1 d . . . . .
H3 H 0.933649 0.707452 0.048725 0.035 Uiso 1 1 calc R U . . .
C4 C 0.7325(4) 0.65955(14) 0.0957(2) 0.0284(7) Uani 1 1 d . . . . .
H4 H 0.732218 0.630087 0.047446 0.034 Uiso 1 1 calc R U . . .
C5 C 0.6114(3) 0.65673(13) 0.1658(2) 0.0215(6) Uani 1 1 d . . . . .
H5 H 0.527842 0.625705 0.164358 0.026 Uiso 1 1 calc R U . . .
C6 C 0.6128(3) 0.69925(12) 0.2378(2) 0.0179(6) Uani 1 1 d . . . . .
C7 C 0.5265(3) 0.82681(12) 0.3327(2) 0.0181(5) Uani 1 1 d . . . . .
C8 C 0.4954(3) 0.88915(12) 0.3284(2) 0.0215(6) Uani 1 1 d . . . . .
H8 H 0.586891 0.916988 0.324491 0.026 Uiso 1 1 calc R U . . .
C9 C 0.3307(4) 0.91120(13) 0.3296(2) 0.0258(6) Uani 1 1 d . . . . .
H9 H 0.309800 0.953856 0.325331 0.031 Uiso 1 1 calc R U . . .
C10 C 0.1981(4) 0.87073(13) 0.3372(2) 0.0245(6) Uani 1 1 d . . . . .
H10 H 0.085960 0.885634 0.339460 0.029 Uiso 1 1 calc R U . . .
C11 C 0.2285(3) 0.80797(12) 0.3414(2) 0.0198(5) Uani 1 1 d . . . . .
H11 H 0.136175 0.780662 0.347024 0.024 Uiso 1 1 calc R U . . .
C12 C 0.3923(3) 0.78438(12) 0.3375(2) 0.0182(5) Uani 1 1 d . . . . .
C13 C 0.7427(4) 0.74707(12) 0.4308(2) 0.0190(6) Uani 1 1 d . . . . .
C14 C 0.8641(4) 0.75162(13) 0.4997(2) 0.0228(6) Uani 1 1 d . . . . .
H14 H 0.947624 0.782587 0.495872 0.027 Uiso 1 1 calc R U . . .
C15 C 0.8649(4) 0.71133(14) 0.5741(2) 0.0270(7) Uani 1 1 d . . . . .
H15 H 0.949217 0.714557 0.620460 0.032 Uiso 1 1 calc R U . . .
C16 C 0.7422(4) 0.66644(13) 0.5804(2) 0.0252(6) Uani 1 1 d . . . . .
H16 H 0.742150 0.639085 0.631417 0.030 Uiso 1 1 calc R U . . .
C17 C 0.6190(4) 0.66132(13) 0.5122(2) 0.0211(6) Uani 1 1 d . . . . .
H17 H 0.535637 0.630369 0.517016 0.025 Uiso 1 1 calc R U . . .
C18 C 0.6168(3) 0.70107(13) 0.4372(2) 0.0183(6) Uani 1 1 d . . . . .
C19 C 0.3007(3) 0.64190(12) 0.3374(2) 0.0202(6) Uani 1 1 d . . . . .
C20 C 0.1338(4) 0.65450(14) 0.3136(3) 0.0343(8) Uani 1 1 d . . . . .
H20 H 0.103888 0.694824 0.295627 0.041 Uiso 1 1 calc R U . . .
C21 C 0.0113(4) 0.60986(14) 0.3156(3) 0.0339(8) Uani 1 1 d . . . . .
H21 H -0.101091 0.620200 0.299572 0.041 Uiso 1 1 calc R U . . .
C22 C 0.0489(3) 0.55006(12) 0.3405(2) 0.0198(6) Uani 1 1 d . . . . .
C23 C 0.2159(4) 0.53614(13) 0.3609(2) 0.0235(7) Uani 1 1 d . . . . .
H23 H 0.246312 0.495275 0.375522 0.028 Uiso 1 1 calc R U . . .
C24 C 0.3387(3) 0.58159(13) 0.3602(2) 0.0231(6) Uani 1 1 d . . . . .
H24 H 0.451332 0.571177 0.375697 0.028 Uiso 1 1 calc R U . . .
C25 C -0.0856(3) 0.50296(12) 0.3439(2) 0.0211(6) Uani 1 1 d . . . . .
C26 C -0.2325(4) 0.50869(13) 0.2915(2) 0.0255(6) Uani 1 1 d . . . . .
H26 H -0.247724 0.542893 0.251942 0.031 Uiso 1 1 calc R U . . .
C27 C -0.3554(4) 0.46429(14) 0.2977(2) 0.0282(7) Uani 1 1 d . . . . .
H27 H -0.454962 0.469799 0.262234 0.034 Uiso 1 1 calc R U . . .
C28 C -0.2027(4) 0.40885(14) 0.3999(2) 0.0314(8) Uani 1 1 d . . . . .
H28 H -0.190657 0.373808 0.438134 0.038 Uiso 1 1 calc R U . . .
C29 C -0.0723(4) 0.45118(13) 0.3995(2) 0.0251(7) Uani 1 1 d . . . . .
H29 H 0.024765 0.444897 0.436766 0.030 Uiso 1 1 calc R U . . .
C30 C -0.1954(16) -0.0349(8) 0.4774(10) 0.078(5) Uani 0.5 1 d D . P A -1
H30A H -0.163087 -0.064068 0.429144 0.117 Uiso 0.5 1 calc R U P A -1
H30B H -0.263009 -0.002117 0.450101 0.117 Uiso 0.5 1 calc R U P A -1
H30C H -0.261562 -0.056048 0.524824 0.117 Uiso 0.5 1 calc R U P A -1
C31 C -0.0396(13) -0.0082(4) 0.5208(7) 0.046(3) Uani 0.5 1 d D . P A -1
O1 O -0.0023(11) -0.0149(4) 0.5998(5) 0.090(2) Uani 0.5 1 d D . P A -1
O2 O 0.0612(11) 0.0263(4) 0.4656(5) 0.0386(19) Uani 0.5 1 d D . P A -1
C32 C 0.2347(12) 0.0347(6) 0.4985(7) 0.035(2) Uani 0.5 1 d D . P A -1
H32A H 0.295107 -0.004815 0.497331 0.042 Uiso 0.5 1 calc R U P A -1
H32B H 0.233807 0.049932 0.562938 0.042 Uiso 0.5 1 calc R U P A -1
C33 C 0.3225(7) 0.0796(3) 0.4375(4) 0.0250(13) Uani 0.5 1 d D . P A -1
H33A H 0.329074 0.063279 0.374591 0.038 Uiso 0.5 1 calc R U P A -1
H33B H 0.436315 0.086961 0.461176 0.038 Uiso 0.5 1 calc R U P A -1
H33C H 0.259614 0.118173 0.436896 0.038 Uiso 0.5 1 calc R U P A -1

loop_
_atom_site_aniso_label
_atom_site_aniso_U_11
_atom_site_aniso_U_22
_atom_site_aniso_U_33
_atom_site_aniso_U_23
_atom_site_aniso_U_13
_atom_site_aniso_U_12
P1 0.0092(3) 0.0251(3) 0.0213(4) 0.0020(3) 0.0002(3) -0.0025(3)
Si1 0.0089(3) 0.0221(3) 0.0178(4) 0.0009(3) -0.0007(3) -0.0011(3)
N1 0.0245(13) 0.0317(14) 0.0341(17) -0.0059(11) 0.0074(12) -0.0095(10)
C1 0.0108(13) 0.0277(14) 0.0175(15) 0.0036(10) -0.0001(11) 0.0047(11)
C2 0.0130(13) 0.0347(15) 0.0243(16) 0.0085(13) 0.0013(13) 0.0037(11)
C3 0.0236(16) 0.0422(18) 0.0207(18) 0.0075(13) 0.0080(13) 0.0079(14)
C4 0.0267(17) 0.0389(17) 0.0196(17) -0.0010(12) -0.0013(14) 0.0093(14)
C5 0.0164(13) 0.0287(14) 0.0193(15) 0.0020(12) -0.0022(13) 0.0051(11)
C6 0.0113(13) 0.0253(14) 0.0172(15) 0.0023(11) -0.0021(11) 0.0051(11)
C7 0.0120(12) 0.0290(14) 0.0132(14) 0.0009(11) -0.0003(12) -0.0010(10)
C8 0.0168(13) 0.0274(14) 0.0202(16) 0.0019(11) -0.0016(12) -0.0032(11)
C9 0.0246(15) 0.0272(14) 0.0258(17) 0.0021(13) -0.0010(14) 0.0044(11)
C10 0.0154(13) 0.0359(15) 0.0222(17) -0.0011(13) 0.0003(12) 0.0051(11)
C11 0.0115(12) 0.0310(14) 0.0170(15) -0.0016(12) 0.0007(12) 0.0000(10)
C12 0.0151(13) 0.0240(13) 0.0154(15) 0.0014(11) -0.0001(12) 0.0012(10)
C13 0.0125(13) 0.0253(13) 0.0192(16) -0.0009(10) 0.0012(12) 0.0021(11)
C14 0.0160(14) 0.0276(14) 0.0249(17) -0.0014(12) -0.0021(12) -0.0010(12)
C15 0.0231(15) 0.0379(17) 0.0200(18) -0.0036(12) -0.0069(13) 0.0035(13)
C16 0.0263(16) 0.0315(15) 0.0176(17) 0.0007(11) 0.0012(13) 0.0060(13)
C17 0.0178(14) 0.0255(14) 0.0201(17) 0.0020(11) 0.0029(12) -0.0008(11)
C18 0.0106(13) 0.0254(14) 0.0190(16) -0.0011(11) 0.0013(11) 0.0021(11)
C19 0.0128(12) 0.0250(13) 0.0227(16) 0.0012(11) 0.0000(12) -0.0039(10)
C20 0.0194(15) 0.0232(15) 0.060(3) 0.0068(14) -0.0131(15) -0.0006(12)
C21 0.0117(13) 0.0270(15) 0.063(3) -0.0011(14) -0.0102(14) 0.0002(12)
C22 0.0127(13) 0.0252(14) 0.0215(16) -0.0026(11) 0.0008(12) 0.0004(10)
C23 0.0184(15) 0.0241(14) 0.0280(19) -0.0001(11) -0.0019(12) 0.0015(11)
C24 0.0102(13) 0.0258(14) 0.0334(19) -0.0024(11) -0.0012(12) 0.0019(11)
C25 0.0136(13) 0.0224(13) 0.0273(17) -0.0050(12) 0.0037(12) -0.0019(10)
C26 0.0186(15) 0.0245(14) 0.0335(18) -0.0047(12) 0.0023(13) 0.0006(12)
C27 0.0165(14) 0.0330(16) 0.0350(19) -0.0074(13) 0.0020(13) -0.0046(12)
C28 0.0327(18) 0.0310(16) 0.030(2) 0.0020(13) 0.0069(14) -0.0065(13)
C29 0.0229(15) 0.0288(15) 0.0236(18) -0.0020(12) 0.0051(13) -0.0031(12)
C30 0.040(7) 0.099(10) 0.094(13) -0.038(9) -0.007(7) -0.002(6)
C31 0.033(5) 0.057(9) 0.048(6) -0.013(5) 0.000(4) 0.003(5)
O1 0.097(6) 0.107(6) 0.065(5) 0.018(4) -0.010(4) 0.005(5)
O2 0.044(4) 0.040(4) 0.031(4) 0.007(3) -0.017(3) -0.008(3)
C32 0.020(4) 0.075(6) 0.010(4) -0.008(3) 0.003(3) -0.005(4)
C33 0.018(3) 0.024(3) 0.033(4) -0.011(2) 0.009(3) -0.008(2)

loop_
_atom_type_symbol
_atom_type_description
_atom_type_scat_dispersion_real
_atom_type_scat_dispersion_imag
_atom_type_scat_source
C C 0.0181 0.0091 'International Tables Vol C Tables 4.2.6.8 and 6.1.1.4'
H H 0.0000 0.0000 'International Tables Vol C Tables 4.2.6.8 and 6.1.1.4'
N N 0.0311 0.0180 'International Tables Vol C Tables 4.2.6.8 and 6.1.1.4'
O O 0.0492 0.0322 'International Tables Vol C Tables 4.2.6.8 and 6.1.1.4'
Si Si 0.2541 0.3302 'International Tables Vol C Tables 4.2.6.8 and 6.1.1.4'
P P 0.2955 0.4335 'International Tables Vol C Tables 4.2.6.8 and 6.1.1.4'

loop_
_geom_angle_atom_site_label_1
_geom_angle_atom_site_label_2
_geom_angle_atom_site_label_3
_geom_angle
_geom_angle_site_symmetry_1
_geom_angle_site_symmetry_3
_geom_angle_publ_flag
C1 P1 C13 98.05(12) . . ?
C1 P1 C7 98.71(13) . . ?
C13 P1 C7 99.86(13) . . ?
C19 Si1 C6 114.15(13) . . ?
C19 Si1 C18 116.14(13) . . ?
C6 Si1 C18 100.82(12) . . ?
C19 Si1 C12 117.67(12) . . ?
C6 Si1 C12 103.25(13) . . ?
C18 Si1 C12 102.57(12) . . ?
C27 N1 C28 115.4(3) . . ?
C2 C1 C6 120.3(3) . . ?
C2 C1 P1 119.0(2) . . ?
C6 C1 P1 120.7(2) . . ?
C3 C2 C1 119.8(3) . . ?
C3 C2 H2 120.1 . . ?
C1 C2 H2 120.1 . . ?
C4 C3 C2 120.8(3) . . ?
C4 C3 H3 119.6 . . ?
C2 C3 H3 119.6 . . ?
C3 C4 C5 119.8(3) . . ?
C3 C4 H4 120.1 . . ?
C5 C4 H4 120.1 . . ?
C6 C5 C4 120.4(3) . . ?
C6 C5 H5 119.8 . . ?
C4 C5 H5 119.8 . . ?
C5 C6 C1 118.9(3) . . ?
C5 C6 Si1 126.9(2) . . ?
C1 C6 Si1 114.2(2) . . ?
C8 C7 C12 120.9(2) . . ?
C8 C7 P1 117.71(19) . . ?
C12 C7 P1 121.4(2) . . ?
C7 C8 C9 120.4(3) . . ?
C7 C8 H8 119.8 . . ?
C9 C8 H8 119.8 . . ?
C10 C9 C8 119.7(3) . . ?
C10 C9 H9 120.2 . . ?
C8 C9 H9 120.2 . . ?
C9 C10 C11 120.2(3) . . ?
C9 C10 H10 119.9 . . ?
C11 C10 H10 119.9 . . ?
C10 C11 C12 121.4(2) . . ?
C10 C11 H11 119.3 . . ?
C12 C11 H11 119.3 . . ?
C11 C12 C7 117.4(2) . . ?
C11 C12 Si1 129.5(2) . . ?
C7 C12 Si1 113.13(19) . . ?
C14 C13 C18 119.5(3) . . ?
C14 C13 P1 118.9(2) . . ?
C18 C13 P1 121.6(2) . . ?
C13 C14 C15 120.8(3) . . ?
C13 C14 H14 119.6 . . ?
C15 C14 H14 119.6 . . ?
C16 C15 C14 119.8(3) . . ?
C16 C15 H15 120.1 . . ?
C14 C15 H15 120.1 . . ?
C15 C16 C17 120.2(3) . . ?
C15 C16 H16 119.9 . . ?
C17 C16 H16 119.9 . . ?
C18 C17 C16 120.7(3) . . ?
C18 C17 H17 119.7 . . ?
C16 C17 H17 119.7 . . ?
C17 C18 C13 119.0(3) . . ?
C17 C18 Si1 128.1(2) . . ?
C13 C18 Si1 113.0(2) . . ?
C24 C19 C20 116.8(2) . . ?
C24 C19 Si1 121.6(2) . . ?
C20 C19 Si1 121.7(2) . . ?
C21 C20 C19 121.7(3) . . ?
C21 C20 H20 119.2 . . ?
C19 C20 H20 119.2 . . ?
C20 C21 C22 121.4(3) . . ?
C20 C21 H21 119.3 . . ?
C22 C21 H21 119.3 . . ?
C21 C22 C23 117.8(3) . . ?
C21 C22 C25 120.5(2) . . ?
C23 C22 C25 121.8(2) . . ?
C22 C23 C24 120.6(3) . . ?
C22 C23 H23 119.7 . . ?
C24 C23 H23 119.7 . . ?
C19 C24 C23 121.7(3) . . ?
C19 C24 H24 119.1 . . ?
C23 C24 H24 119.1 . . ?
C29 C25 C26 116.7(3) . . ?
C29 C25 C22 121.9(3) . . ?
C26 C25 C22 121.4(3) . . ?
C27 C26 C25 119.5(3) . . ?
C27 C26 H26 120.2 . . ?
C25 C26 H26 120.2 . . ?
N1 C27 C26 124.6(3) . . ?
N1 C27 H27 117.7 . . ?
C26 C27 H27 117.7 . . ?
N1 C28 C29 124.5(3) . . ?
N1 C28 H28 117.7 . . ?
C29 C28 H28 117.7 . . ?
C28 C29 C25 119.2(3) . . ?
C28 C29 H29 120.4 . . ?
C25 C29 H29 120.4 . . ?
C31 C30 H30A 109.5 . . ?
C31 C30 H30B 109.5 . . ?
H30A C30 H30B 109.5 . . ?
C31 C30 H30C 109.5 . . ?
H30A C30 H30C 109.5 . . ?
H30B C30 H30C 109.5 . . ?
O1 C31 O2 119.0(8) . . ?
O1 C31 C30 123.8(10) . . ?
O2 C31 C30 117.1(8) . . ?
C31 O2 C32 115.7(6) . . ?
O2 C32 C33 109.3(7) . . ?
O2 C32 H32A 109.8 . . ?
C33 C32 H32A 109.8 . . ?
O2 C32 H32B 109.8 . . ?
C33 C32 H32B 109.8 . . ?
H32A C32 H32B 108.3 . . ?
C32 C33 H33A 109.5 . . ?
C32 C33 H33B 109.5 . . ?
H33A C33 H33B 109.5 . . ?
C32 C33 H33C 109.5 . . ?
H33A C33 H33C 109.5 . . ?
H33B C33 H33C 109.5 . . ?

loop_
_geom_bond_atom_site_label_1
_geom_bond_atom_site_label_2
_geom_bond_distance
_geom_bond_site_symmetry_2
_geom_bond_publ_flag
P1 C1 1.844(3) . ?
P1 C13 1.845(3) . ?
P1 C7 1.852(3) . ?
Si1 C19 1.863(3) . ?
Si1 C6 1.869(3) . ?
Si1 C18 1.874(3) . ?
Si1 C12 1.879(3) . ?
N1 C27 1.338(4) . ?
N1 C28 1.340(4) . ?
C1 C2 1.391(4) . ?
C1 C6 1.416(4) . ?
C2 C3 1.390(5) . ?
C2 H2 0.9500 . ?
C3 C4 1.385(5) . ?
C3 H3 0.9500 . ?
C4 C5 1.400(4) . ?
C4 H4 0.9500 . ?
C5 C6 1.397(4) . ?
C5 H5 0.9500 . ?
C7 C8 1.388(4) . ?
C7 C12 1.416(4) . ?
C8 C9 1.396(4) . ?
C8 H8 0.9500 . ?
C9 C10 1.381(4) . ?
C9 H9 0.9500 . ?
C10 C11 1.396(4) . ?
C10 H10 0.9500 . ?
C11 C12 1.402(4) . ?
C11 H11 0.9500 . ?
C13 C14 1.390(4) . ?
C13 C18 1.422(4) . ?
C14 C15 1.392(4) . ?
C14 H14 0.9500 . ?
C15 C16 1.387(5) . ?
C15 H15 0.9500 . ?
C16 C17 1.394(4) . ?
C16 H16 0.9500 . ?
C17 C18 1.391(4) . ?
C17 H17 0.9500 . ?
C19 C24 1.394(4) . ?
C19 C20 1.398(4) . ?
C20 C21 1.379(4) . ?
C20 H20 0.9500 . ?
C21 C22 1.390(4) . ?
C21 H21 0.9500 . ?
C22 C23 1.393(4) . ?
C22 C25 1.486(4) . ?
C23 C24 1.394(4) . ?
C23 H23 0.9500 . ?
C24 H24 0.9500 . ?
C25 C29 1.394(4) . ?
C25 C26 1.396(4) . ?
C26 C27 1.381(4) . ?
C26 H26 0.9500 . ?
C27 H27 0.9500 . ?
C28 C29 1.390(4) . ?
C28 H28 0.9500 . ?
C29 H29 0.9500 . ?
C30 C31 1.506(8) . ?
C30 H30A 0.9800 . ?
C30 H30B 0.9800 . ?
C30 H30C 0.9800 . ?
C31 O1 1.190(9) . ?
C31 O2 1.360(7) . ?
O2 C32 1.470(7) . ?
C32 C33 1.493(8) . ?
C32 H32A 0.9900 . ?
C32 H32B 0.9900 . ?
C33 H33A 0.9800 . ?
C33 H33B 0.9800 . ?
C33 H33C 0.9800 . ?
